data_7248616
loop_
_publ_author_name
'Knorr, Michael'
'Viau, Lydie'
'Knauer, Lena'
'Strohmann, Carsten'
'Rousselin, Yoann'
'Kubicki, Marek M.'

_publ_section_title
;
 Polymeric CuX coordination compounds assembled from acetylenic thioether
 ligands RSCH2C&#xE002;CCH2R (R = C6H11, t-Bu): effect of the RS-group,
 halide and stoichiometry on the network architecture and the luminescence
 properties
;
_journal_issue 22
_journal_name_full CrystEngComm
_journal_page_first 2953
_journal_page_last 2975
_journal_paper_doi 10.1039/D4CE00173G
_journal_volume 26
_journal_year 2024
_chemical_formula_moiety 'C16 H26 Cl Cu S2'
_chemical_formula_sum 'C16 H26 Cl Cu S2'
_chemical_formula_weight 381.48
_space_group_crystal_system monoclinic
_space_group_IT_number 14
_space_group_name_Hall '-P 2ybc'
_space_group_name_H-M_alt 'P 1 21/c 1'
_atom_sites_solution_hydrogens geom
_atom_sites_solution_primary direct
_audit_creation_date 2024-04-03
_audit_creation_method
;FinalCif V136 by Daniel Kratzert, Freiburg 2024, 
https://dkratzert.de/finalcif.html
;
_audit_update_record
;
2024-04-09 deposited with the CCDC.	2024-05-09 downloaded from the CCDC.
;
_cell_angle_alpha 90
_cell_angle_beta 107.3267(13)
_cell_angle_gamma 90
_cell_formula_units_Z 4
_cell_length_a 11.3631(5)
_cell_length_b 9.2959(4)
_cell_length_c 17.5929(7)
_cell_measurement_reflns_used 9870
_cell_measurement_temperature 115.0(1)
_cell_measurement_theta_max 27.482
_cell_measurement_theta_min 2.504
_cell_volume 1774.01(13)
_computing_cell_refinement
;
Bruker (2013). <i>SAINT</i>. Bruker AXS Inc., Madison, Wisconsin, USA.
;
_computing_data_collection 'APEX5 (Bruker, 2023)'
_computing_data_reduction
;
Bruker (2013). <i>SAINT</i>. Bruker AXS Inc., Madison, Wisconsin, USA.
;
_computing_molecular_graphics 'Olex2 1.5 (Dolomanov et al., 2009)'
_computing_publication_material 'Olex2 1.5 (Dolomanov et al., 2009)'
_computing_structure_refinement 'SHELXL 2019/3 (Sheldrick, 2015)'
_computing_structure_solution 'SUPERFLIP, J. Appl. Cryst. (2007) 40, 786-790'
_diffrn_ambient_environment N~2~
_diffrn_ambient_temperature 115.0(1)
_diffrn_detector 'CCD Plate'
_diffrn_detector_area_resol_mean 8.3
_diffrn_detector_type APEX2
_diffrn_measured_fraction_theta_full 0.999
_diffrn_measured_fraction_theta_max 0.998
_diffrn_measurement_device '\k-geometry diffractometer'
_diffrn_measurement_device_type 'Nonius Kappa Apex II'
_diffrn_measurement_method '\f and \w scans'
_diffrn_measurement_specimen_support 'MiTeGen micromount'
_diffrn_radiation_collimation '0.6 mm'
_diffrn_radiation_monochromator graphite
_diffrn_radiation_probe x-ray
_diffrn_radiation_type 'Mo K\a~1~'
_diffrn_radiation_wavelength 0.71073
_diffrn_radiation_xray_symbol K-L~3~
_diffrn_reflns_av_R_equivalents 0.0343
_diffrn_reflns_av_unetI/netI 0.0192
_diffrn_reflns_Laue_measured_fraction_full 0.999
_diffrn_reflns_Laue_measured_fraction_max 0.998
_diffrn_reflns_limit_h_max 14
_diffrn_reflns_limit_h_min -14
_diffrn_reflns_limit_k_max 12
_diffrn_reflns_limit_k_min -12
_diffrn_reflns_limit_l_max 22
_diffrn_reflns_limit_l_min -16
_diffrn_reflns_number 33599
_diffrn_reflns_point_group_measured_fraction_full 0.999
_diffrn_reflns_point_group_measured_fraction_max 0.998
_diffrn_reflns_theta_full 26.000
_diffrn_reflns_theta_max 27.501
_diffrn_reflns_theta_min 2.886
_diffrn_source 'X-ray tube'
_diffrn_source_target Mo
_diffrn_source_type 'Siemens KFF Mo 2K-180'
_exptl_absorpt_coefficient_mu 1.606
_exptl_absorpt_correction_T_max 0.7456
_exptl_absorpt_correction_T_min 0.6835
_exptl_absorpt_correction_type multi-scan
_exptl_absorpt_process_details
;
SADABS-2012/1 (Bruker,2012) was used for absorption correction.
wR2(int) was 0.0518 before and 0.0442 after correction.
The Ratio of minimum to maximum transmission is 0.9167.
The \l/2 correction factor is 0.0015.
;
_exptl_crystal_colour 'clear light colourless'
_exptl_crystal_colour_lustre clear
_exptl_crystal_colour_modifier light
_exptl_crystal_colour_primary colourless
_exptl_crystal_density_diffrn 1.428
_exptl_crystal_description prism
_exptl_crystal_F_000 800
_exptl_crystal_recrystallization_method
'The material was recrystallised from a mixture of acetonitrile and methanol by slow evaporation'
_exptl_crystal_size_max 0.25
_exptl_crystal_size_mid 0.2
_exptl_crystal_size_min 0.15
_refine_diff_density_max 0.311
_refine_diff_density_min -0.227
_refine_diff_density_rms 0.049
_refine_ls_extinction_method none
_refine_ls_goodness_of_fit_ref 1.046
_refine_ls_hydrogen_treatment constr
_refine_ls_matrix_type full
_refine_ls_number_parameters 181
_refine_ls_number_reflns 4063
_refine_ls_number_restraints 0
_refine_ls_restrained_S_all 1.046
_refine_ls_R_factor_all 0.0265
_refine_ls_R_factor_gt 0.0196
_refine_ls_shift/su_max 0.002
_refine_ls_shift/su_mean 0.000
_refine_ls_structure_factor_coef Fsqd
_refine_ls_weighting_details 'w=1/[\s^2^(Fo^2^)+(0.0158P)^2^+0.9583P] where P=(Fo^2^+2Fc^2^)/3'
_refine_ls_weighting_scheme calc
_refine_ls_wR_factor_gt 0.0445
_refine_ls_wR_factor_ref 0.0472
_reflns_Friedel_coverage 0.000
_reflns_number_gt 3536
_reflns_number_total 4063
_reflns_threshold_expression 'I > 2\s(I)'
_cod_data_source_file d4ce00173g2.cif
_cod_data_source_block CP4
_cod_depositor_comments 'Adding full bibliography for 7248612--7248631.cif.'
_cod_database_code 7248616
_olex2_refinement_description
;
1. Fixed Uiso
 At 1.2 times of:
  All C(H) groups, All C(H,H) groups
2.a Ternary CH refined with riding coordinates:
 C5(H5), C11(H11)
2.b Secondary CH2 refined with riding coordinates:
 C8(H8A,H8B), C9(H9A,H9B), C6(H6A,H6B), C12(H12A,H12B), C10(H10A,H10B),
 C13(H13A,H13B), C7(H7A,H7B), C16(H16A,H16B), C15(H15A,H15B), C14(H14A,H14B),
 C4(H4A,H4B), C1(H1A,H1B)
;
_olex2_submission_special_instructions 'No special instructions were received'
_shelx_shelxl_version_number 2019/3
_shelx_space_group_comment
;
The symmetry employed for this shelxl refinement is uniquely defined
by the following loop, which should always be used as a source of
symmetry information in preference to the above space-group names.
They are only intended as comments.
;
_diffrn_measurement_ambient_temperature_device_make 'Oxford Cryostream 600'

loop_
_space_group_symop_operation_xyz
'x, y, z'
'-x, y+1/2, -z+1/2'
'-x, -y, -z'
'x, -y-1/2, z-1/2'

loop_
_atom_site_label
_atom_site_type_symbol
_atom_site_fract_x
_atom_site_fract_y
_atom_site_fract_z
_atom_site_U_iso_or_equiv
_atom_site_adp_type
_atom_site_occupancy
_atom_site_site_symmetry_order
_atom_site_calc_flag
_atom_site_refinement_flags_posn
_atom_site_refinement_flags_adp
_atom_site_refinement_flags_occupancy
_atom_site_disorder_assembly
_atom_site_disorder_group
Cu1 Cu 0.06710(2) 0.10658(2) 0.47626(2) 0.01378(5) Uani 1 1 d . . . . .
Cl1 Cl -0.00965(3) -0.10215(3) 0.40434(2) 0.01523(7) Uani 1 1 d . . . . .
S1 S -0.02869(3) 0.30422(4) 0.40382(2) 0.01232(7) Uani 1 1 d . . . . .
S2 S 0.27830(3) 0.11780(4) 0.52463(2) 0.01343(7) Uani 1 1 d . . . . .
C8 C 0.47291(15) 0.24981(19) 0.33869(10) 0.0280(4) Uani 1 1 d . . . . .
H8A H 0.532576 0.169473 0.353512 0.034 Uiso 1 1 calc R U . . .
H8B H 0.489943 0.303641 0.294562 0.034 Uiso 1 1 calc R U . . .
C9 C 0.34212(15) 0.18946(18) 0.31076(9) 0.0240(3) Uani 1 1 d . . . . .
H9A H 0.335452 0.119792 0.267115 0.029 Uiso 1 1 calc R U . . .
H9B H 0.283183 0.268669 0.289707 0.029 Uiso 1 1 calc R U . . .
C5 C 0.32474(12) 0.21770(14) 0.44908(8) 0.0134(3) Uani 1 1 d . . . . .
H5 H 0.267659 0.301170 0.431266 0.016 Uiso 1 1 calc R U . . .
C6 C 0.45650(13) 0.27353(17) 0.47811(9) 0.0213(3) Uani 1 1 d . . . . .
H6A H 0.513817 0.192360 0.497974 0.026 Uiso 1 1 calc R U . . .
H6B H 0.464799 0.341797 0.522597 0.026 Uiso 1 1 calc R U . . .
C12 C -0.23989(12) 0.31904(15) 0.27055(8) 0.0156(3) Uani 1 1 d . . . . .
H12A H -0.205982 0.408090 0.254368 0.019 Uiso 1 1 calc R U . . .
H12B H -0.289870 0.346137 0.305786 0.019 Uiso 1 1 calc R U . . .
C10 C 0.30867(14) 0.11487(16) 0.37894(8) 0.0185(3) Uani 1 1 d . . . . .
H10A H 0.222075 0.081488 0.360102 0.022 Uiso 1 1 calc R U . . .
H10B H 0.362167 0.029678 0.396467 0.022 Uiso 1 1 calc R U . . .
C13 C -0.32139(13) 0.24143(16) 0.19652(8) 0.0181(3) Uani 1 1 d . . . . .
H13A H -0.360429 0.156801 0.213250 0.022 Uiso 1 1 calc R U . . .
H13B H -0.387747 0.307047 0.166711 0.022 Uiso 1 1 calc R U . . .
C7 C 0.48986(15) 0.34929(18) 0.40996(10) 0.0268(4) Uani 1 1 d . . . . .
H7A H 0.437007 0.435271 0.393426 0.032 Uiso 1 1 calc R U . . .
H7B H 0.576684 0.381823 0.428887 0.032 Uiso 1 1 calc R U . . .
C16 C -0.05704(13) 0.17595(16) 0.26169(8) 0.0161(3) Uani 1 1 d . . . . .
H16A H 0.010006 0.111012 0.291328 0.019 Uiso 1 1 calc R U . . .
H16B H -0.019100 0.262140 0.245636 0.019 Uiso 1 1 calc R U . . .
C11 C -0.13466(12) 0.22072(14) 0.31529(8) 0.0131(3) Uani 1 1 d . . . . .
H11 H -0.170507 0.132329 0.332084 0.016 Uiso 1 1 calc R U . . .
C15 C -0.13776(14) 0.09906(16) 0.18753(8) 0.0206(3) Uani 1 1 d . . . . .
H15A H -0.087352 0.074732 0.152110 0.025 Uiso 1 1 calc R U . . .
H15B H -0.169095 0.008152 0.203542 0.025 Uiso 1 1 calc R U . . .
C14 C -0.24630(13) 0.19241(16) 0.14226(8) 0.0196(3) Uani 1 1 d . . . . .
H14A H -0.299921 0.137065 0.097043 0.023 Uiso 1 1 calc R U . . .
H14B H -0.215319 0.277692 0.120454 0.023 Uiso 1 1 calc R U . . .
C4 C 0.29823(13) 0.24945(15) 0.60468(8) 0.0166(3) Uani 1 1 d . . . . .
H4A H 0.266521 0.207547 0.646474 0.020 Uiso 1 1 calc R U . . .
H4B H 0.387458 0.267603 0.628749 0.020 Uiso 1 1 calc R U . . .
C2 C 0.18868(12) 0.50063(15) 0.56064(8) 0.0152(3) Uani 1 1 d . . . . .
C3 C 0.23638(13) 0.38671(15) 0.57955(8) 0.0152(3) Uani 1 1 d . . . . .
C1 C 0.13024(13) 0.64099(15) 0.53792(8) 0.0164(3) Uani 1 1 d . . . . .
H1A H 0.081787 0.638020 0.480936 0.020 Uiso 1 1 calc R U . . .
H1B H 0.195425 0.714562 0.544137 0.020 Uiso 1 1 calc R U . . .

loop_
_atom_site_aniso_label
_atom_site_aniso_U_11
_atom_site_aniso_U_22
_atom_site_aniso_U_33
_atom_site_aniso_U_23
_atom_site_aniso_U_13
_atom_site_aniso_U_12
Cu1 0.01580(9) 0.01409(9) 0.01214(8) 0.00077(6) 0.00522(7) -0.00024(6)
Cl1 0.02391(17) 0.01205(15) 0.01197(15) -0.00029(12) 0.00875(13) -0.00023(13)
S1 0.01351(16) 0.01201(16) 0.01159(15) 0.00097(12) 0.00395(12) -0.00002(12)
S2 0.01544(16) 0.01251(16) 0.01210(15) -0.00051(12) 0.00376(13) 0.00258(12)
C8 0.0286(9) 0.0324(9) 0.0297(8) -0.0034(7) 0.0191(7) -0.0069(7)
C9 0.0308(8) 0.0268(8) 0.0173(7) -0.0041(6) 0.0115(6) -0.0075(7)
C5 0.0132(6) 0.0135(6) 0.0138(6) -0.0012(5) 0.0045(5) 0.0002(5)
C6 0.0151(7) 0.0257(8) 0.0221(7) -0.0068(6) 0.0041(6) -0.0041(6)
C12 0.0149(7) 0.0169(7) 0.0147(6) -0.0006(5) 0.0040(5) 0.0018(5)
C10 0.0216(7) 0.0198(7) 0.0156(7) -0.0055(6) 0.0080(6) -0.0064(6)
C13 0.0151(7) 0.0216(7) 0.0165(7) -0.0008(6) 0.0030(6) -0.0012(6)
C7 0.0213(8) 0.0286(9) 0.0330(9) -0.0059(7) 0.0119(7) -0.0112(6)
C16 0.0169(7) 0.0196(7) 0.0126(6) 0.0021(5) 0.0055(5) 0.0045(6)
C11 0.0149(7) 0.0139(7) 0.0109(6) -0.0011(5) 0.0042(5) -0.0013(5)
C15 0.0270(8) 0.0220(8) 0.0142(7) -0.0018(6) 0.0081(6) 0.0042(6)
C14 0.0215(7) 0.0236(8) 0.0126(7) -0.0008(6) 0.0036(6) -0.0015(6)
C4 0.0177(7) 0.0193(7) 0.0104(6) -0.0026(5) 0.0006(5) 0.0041(6)
C2 0.0153(7) 0.0184(7) 0.0122(6) -0.0041(5) 0.0046(5) -0.0019(5)
C3 0.0152(7) 0.0183(7) 0.0118(6) -0.0053(5) 0.0038(5) -0.0019(5)
C1 0.0209(7) 0.0160(7) 0.0140(6) -0.0007(5) 0.0077(6) 0.0020(5)

loop_
_atom_type_symbol
_atom_type_description
_atom_type_scat_dispersion_real
_atom_type_scat_dispersion_imag
_atom_type_scat_source
C C 0.0033 0.0016 'International Tables Vol C Tables 4.2.6.8 and 6.1.1.4'
H H 0.0000 0.0000 'International Tables Vol C Tables 4.2.6.8 and 6.1.1.4'
Cl Cl 0.1484 0.1585 'International Tables Vol C Tables 4.2.6.8 and 6.1.1.4'
Cu Cu 0.3201 1.2651 'International Tables Vol C Tables 4.2.6.8 and 6.1.1.4'
S S 0.1246 0.1234 'International Tables Vol C Tables 4.2.6.8 and 6.1.1.4'

loop_
_geom_angle_atom_site_label_1
_geom_angle_atom_site_label_2
_geom_angle_atom_site_label_3
_geom_angle
_geom_angle_site_symmetry_1
_geom_angle_site_symmetry_3
_geom_angle_publ_flag
Cl1 Cu1 Cu1 54.612(10) . 3_556 ?
Cl1 Cu1 Cu1 53.279(10) 3_556 3_556 ?
Cl1 Cu1 Cl1 107.892(11) . 3_556 ?
S1 Cu1 Cu1 121.449(13) . 3_556 ?
S1 Cu1 Cl1 106.991(13) . 3_556 ?
S1 Cu1 Cl1 108.796(13) . . ?
S2 Cu1 Cu1 121.849(13) . 3_556 ?
S2 Cu1 Cl1 114.721(14) . . ?
S2 Cu1 Cl1 101.817(13) . 3_556 ?
S2 Cu1 S1 115.850(14) . . ?
Cu1 Cl1 Cu1 72.109(11) . 3_556 ?
C11 S1 Cu1 102.35(4) . . ?
C1 S1 Cu1 100.61(5) 3_566 . ?
C1 S1 C11 103.27(6) 3_566 . ?
C5 S2 Cu1 104.49(4) . . ?
C5 S2 C4 102.96(6) . . ?
C4 S2 Cu1 101.06(5) . . ?
H8A C8 H8B 108.0 . . ?
C9 C8 H8A 109.4 . . ?
C9 C8 H8B 109.4 . . ?
C7 C8 H8A 109.4 . . ?
C7 C8 H8B 109.4 . . ?
C7 C8 C9 111.12(13) . . ?
C8 C9 H9A 109.4 . . ?
C8 C9 H9B 109.4 . . ?
C8 C9 C10 111.10(13) . . ?
H9A C9 H9B 108.0 . . ?
C10 C9 H9A 109.4 . . ?
C10 C9 H9B 109.4 . . ?
S2 C5 H5 108.8 . . ?
C6 C5 S2 113.47(10) . . ?
C6 C5 H5 108.8 . . ?
C6 C5 C10 110.70(11) . . ?
C10 C5 S2 106.21(9) . . ?
C10 C5 H5 108.8 . . ?
C5 C6 H6A 109.7 . . ?
C5 C6 H6B 109.7 . . ?
C5 C6 C7 110.00(12) . . ?
H6A C6 H6B 108.2 . . ?
C7 C6 H6A 109.7 . . ?
C7 C6 H6B 109.7 . . ?
H12A C12 H12B 108.2 . . ?
C13 C12 H12A 109.7 . . ?
C13 C12 H12B 109.7 . . ?
C11 C12 H12A 109.7 . . ?
C11 C12 H12B 109.7 . . ?
C11 C12 C13 109.79(11) . . ?
C9 C10 H10A 109.5 . . ?
C9 C10 H10B 109.5 . . ?
C5 C10 C9 110.61(12) . . ?
C5 C10 H10A 109.5 . . ?
C5 C10 H10B 109.5 . . ?
H10A C10 H10B 108.1 . . ?
C12 C13 H13A 109.4 . . ?
C12 C13 H13B 109.4 . . ?
H13A C13 H13B 108.0 . . ?
C14 C13 C12 111.25(12) . . ?
C14 C13 H13A 109.4 . . ?
C14 C13 H13B 109.4 . . ?
C8 C7 C6 111.41(13) . . ?
C8 C7 H7A 109.3 . . ?
C8 C7 H7B 109.3 . . ?
C6 C7 H7A 109.3 . . ?
C6 C7 H7B 109.3 . . ?
H7A C7 H7B 108.0 . . ?
H16A C16 H16B 108.2 . . ?
C11 C16 H16A 109.6 . . ?
C11 C16 H16B 109.6 . . ?
C11 C16 C15 110.11(11) . . ?
C15 C16 H16A 109.6 . . ?
C15 C16 H16B 109.6 . . ?
S1 C11 H11 108.6 . . ?
C12 C11 S1 113.61(9) . . ?
C12 C11 C16 110.65(11) . . ?
C12 C11 H11 108.6 . . ?
C16 C11 S1 106.60(9) . . ?
C16 C11 H11 108.6 . . ?
C16 C15 H15A 109.3 . . ?
C16 C15 H15B 109.3 . . ?
H15A C15 H15B 108.0 . . ?
C14 C15 C16 111.46(12) . . ?
C14 C15 H15A 109.3 . . ?
C14 C15 H15B 109.3 . . ?
C13 C14 H14A 109.4 . . ?
C13 C14 H14B 109.4 . . ?
C15 C14 C13 111.05(12) . . ?
C15 C14 H14A 109.4 . . ?
C15 C14 H14B 109.4 . . ?
H14A C14 H14B 108.0 . . ?
S2 C4 H4A 108.7 . . ?
S2 C4 H4B 108.7 . . ?
H4A C4 H4B 107.6 . . ?
C3 C4 S2 114.44(9) . . ?
C3 C4 H4A 108.7 . . ?
C3 C4 H4B 108.7 . . ?
C3 C2 C1 179.64(14) . . ?
C2 C3 C4 178.09(15) . . ?
S1 C1 H1A 108.8 3_566 . ?
S1 C1 H1B 108.8 3_566 . ?
C2 C1 S1 113.92(10) . 3_566 ?
C2 C1 H1A 108.8 . . ?
C2 C1 H1B 108.8 . . ?
H1A C1 H1B 107.7 . . ?

loop_
_geom_bond_atom_site_label_1
_geom_bond_atom_site_label_2
_geom_bond_distance
_geom_bond_site_symmetry_2
_geom_bond_publ_flag
Cu1 Cu1 2.7766(3) 3_556 ?
Cu1 Cl1 2.3785(4) 3_556 ?
Cu1 Cl1 2.3387(4) . ?
Cu1 S1 2.3148(4) . ?
Cu1 S2 2.2973(4) . ?
S1 C11 1.8332(13) . ?
S1 C1 1.8293(14) 3_566 ?
S2 C5 1.8236(14) . ?
S2 C4 1.8281(14) . ?
C8 H8A 0.9900 . ?
C8 H8B 0.9900 . ?
C8 C9 1.526(2) . ?
C8 C7 1.523(2) . ?
C9 H9A 0.9900 . ?
C9 H9B 0.9900 . ?
C9 C10 1.528(2) . ?
C5 H5 1.0000 . ?
C5 C6 1.5220(19) . ?
C5 C10 1.5282(18) . ?
C6 H6A 0.9900 . ?
C6 H6B 0.9900 . ?
C6 C7 1.532(2) . ?
C12 H12A 0.9900 . ?
C12 H12B 0.9900 . ?
C12 C13 1.5348(19) . ?
C12 C11 1.5245(18) . ?
C10 H10A 0.9900 . ?
C10 H10B 0.9900 . ?
C13 H13A 0.9900 . ?
C13 H13B 0.9900 . ?
C13 C14 1.527(2) . ?
C7 H7A 0.9900 . ?
C7 H7B 0.9900 . ?
C16 H16A 0.9900 . ?
C16 H16B 0.9900 . ?
C16 C11 1.5283(18) . ?
C16 C15 1.530(2) . ?
C11 H11 1.0000 . ?
C15 H15A 0.9900 . ?
C15 H15B 0.9900 . ?
C15 C14 1.524(2) . ?
C14 H14A 0.9900 . ?
C14 H14B 0.9900 . ?
C4 H4A 0.9900 . ?
C4 H4B 0.9900 . ?
C4 C3 1.4603(19) . ?
C2 C3 1.191(2) . ?
C2 C1 1.4646(19) . ?
C1 H1A 0.9900 . ?
C1 H1B 0.9900 . ?

loop_
_geom_torsion_atom_site_label_1
_geom_torsion_atom_site_label_2
_geom_torsion_atom_site_label_3
_geom_torsion_atom_site_label_4
_geom_torsion
_geom_torsion_site_symmetry_1
_geom_torsion_site_symmetry_2
_geom_torsion_site_symmetry_3
_geom_torsion_site_symmetry_4
_geom_torsion_publ_flag
Cu1 S1 C11 C12 160.24(9) . . . . ?
Cu1 S1 C11 C16 -77.62(9) . . . . ?
Cu1 S2 C5 C6 164.27(9) . . . . ?
Cu1 S2 C5 C10 -73.90(9) . . . . ?
Cu1 S2 C4 C3 -55.40(11) . . . . ?
S2 C5 C6 C7 177.19(10) . . . . ?
S2 C5 C10 C9 178.53(10) . . . . ?
C8 C9 C10 C5 56.08(17) . . . . ?
C9 C8 C7 C6 55.45(19) . . . . ?
C5 S2 C4 C3 52.45(12) . . . . ?
C5 C6 C7 C8 -56.83(17) . . . . ?
C6 C5 C10 C9 -57.88(16) . . . . ?
C12 C13 C14 C15 55.26(16) . . . . ?
C10 C5 C6 C7 57.89(16) . . . . ?
C13 C12 C11 S1 178.55(9) . . . . ?
C13 C12 C11 C16 58.68(15) . . . . ?
C7 C8 C9 C10 -54.91(19) . . . . ?
C16 C15 C14 C13 -54.93(16) . . . . ?
C11 C12 C13 C14 -57.04(15) . . . . ?
C11 C16 C15 C14 56.35(16) . . . . ?
C15 C16 C11 S1 177.60(9) . . . . ?
C15 C16 C11 C12 -58.41(15) . . . . ?
C4 S2 C5 C6 59.03(11) . . . . ?
C4 S2 C5 C10 -179.14(9) . . . . ?
C1 S1 C11 C12 56.04(11) 3_566 . . . ?
C1 S1 C11 C16 178.18(9) 3_566 . . . ?
